data_7016516
loop_
_publ_author_name
'Spielmann, Jan'
'Harder, Sjoerd'

_publ_section_title
;
 Binuclear magnesium amidoborane complexes: characterization of a
 trinuclear thermal decomposition product.
;
_journal_issue 33
_journal_name_full 'Dalton transactions (Cambridge, England : 2003)'
_journal_page_first 8314
_journal_page_last 8319
_journal_paper_doi 10.1039/c1dt10694e
_journal_volume 40
_journal_year 2011
_chemical_formula_moiety 'C52 H88 B4 Mg3 N8, (C3 H7)'
_chemical_formula_sum 'C55 H95 B4 Mg3 N8'
_chemical_formula_weight 984.59
_chemical_name_common META-(Mg3(iPrN-BH-N(iPr)-BH3)2
_chemical_name_systematic
;
?
;
_space_group_IT_number 2
_symmetry_cell_setting triclinic
_symmetry_space_group_name_Hall '-P 1'
_symmetry_space_group_name_H-M 'P -1'
_atom_sites_solution_hydrogens geom
_atom_sites_solution_primary direct
_atom_sites_solution_secondary difmap
_audit_creation_method SHELXL-97
_cell_angle_alpha 93.865(7)
_cell_angle_beta 106.518(7)
_cell_angle_gamma 103.888(7)
_cell_formula_units_Z 2
_cell_length_a 10.9417(12)
_cell_length_b 16.6877(18)
_cell_length_c 17.8037(19)
_cell_measurement_temperature 143(2)
_cell_volume 2993.2(6)
_computing_structure_refinement 'SHELXL-97 (Sheldrick, 1997)'
_diffrn_ambient_temperature 143(2)
_diffrn_measured_fraction_theta_full 0.991
_diffrn_measured_fraction_theta_max 0.991
_diffrn_radiation_monochromator graphite
_diffrn_radiation_source 'fine-focus sealed tube'
_diffrn_radiation_type MoK\a
_diffrn_radiation_wavelength 0.71073
_diffrn_reflns_av_R_equivalents 0.1233
_diffrn_reflns_av_sigmaI/netI 0.1174
_diffrn_reflns_limit_h_max 13
_diffrn_reflns_limit_h_min -13
_diffrn_reflns_limit_k_max 20
_diffrn_reflns_limit_k_min -20
_diffrn_reflns_limit_l_max 22
_diffrn_reflns_limit_l_min -21
_diffrn_reflns_number 49723
_diffrn_reflns_theta_full 26.15
_diffrn_reflns_theta_max 26.15
_diffrn_reflns_theta_min 1.62
_exptl_absorpt_coefficient_mu 0.094
_exptl_absorpt_correction_T_max 0.9738
_exptl_absorpt_correction_T_min 0.9569
_exptl_absorpt_correction_type multi-scan
_exptl_absorpt_process_details
;
BRUKER AXS SMART APEX 2 Vers. 1.0-27
R.H. Blessing, Acta Cryst. (1995) A51 33-38
;
_exptl_crystal_colour colorless
_exptl_crystal_density_diffrn 1.142
_exptl_crystal_density_method 'not measured'
_exptl_crystal_description block
_exptl_crystal_F_000 1024
_exptl_crystal_size_max 0.50
_exptl_crystal_size_mid 0.40
_exptl_crystal_size_min 0.30
_platon_squeeze_details
;
;
_refine_diff_density_max 0.601
_refine_diff_density_min -0.497
_refine_diff_density_rms 0.080
_refine_ls_extinction_method none
_refine_ls_goodness_of_fit_ref 0.947
_refine_ls_hydrogen_treatment mixed
_refine_ls_matrix_type full
_refine_ls_number_parameters 656
_refine_ls_number_reflns 11850
_refine_ls_number_restraints 0
_refine_ls_restrained_S_all 0.947
_refine_ls_R_factor_all 0.1318
_refine_ls_R_factor_gt 0.0778
_refine_ls_shift/su_max 0.001
_refine_ls_shift/su_mean 0.000
_refine_ls_structure_factor_coef Fsqd
_refine_ls_weighting_details 'calc w=1/[\s^2^(Fo^2^)+(0.1150P)^2^+0.0000P] where P=(Fo^2^+2Fc^2^)/3'
_refine_ls_weighting_scheme calc
_refine_ls_wR_factor_gt 0.1899
_refine_ls_wR_factor_ref 0.2166
_reflns_number_gt 6583
_reflns_number_total 11850
_reflns_threshold_expression >2sigma(I)
_cod_data_source_file c1dt10694e.txt
_cod_data_source_block hasj215
_cod_original_sg_symbol_H-M P-1
_cod_database_code 7016516

loop_
_symmetry_equiv_pos_as_xyz
'x, y, z'
'-x, -y, -z'

loop_
_atom_site_label
_atom_site_type_symbol
_atom_site_fract_x
_atom_site_fract_y
_atom_site_fract_z
_atom_site_U_iso_or_equiv
_atom_site_adp_type
_atom_site_occupancy
_atom_site_symmetry_multiplicity
_atom_site_calc_flag
_atom_site_refinement_flags
Mg1 Mg 0.18946(10) 0.70763(6) 0.50283(6) 0.0304(3) Uani 1 1 d .
Mg2 Mg 0.15239(10) 0.73398(6) 0.17452(6) 0.0308(3) Uani 1 1 d .
Mg3 Mg 0.08451(10) 0.78406(6) 0.33656(6) 0.0287(3) Uani 1 1 d .
N1 N 0.2364(3) 0.67839(16) 0.61531(16) 0.0322(6) Uani 1 1 d .
N2 N 0.2411(3) 0.60787(16) 0.46245(15) 0.0324(6) Uani 1 1 d .
N3 N 0.2262(3) 0.63417(16) 0.18915(15) 0.0324(6) Uani 1 1 d .
N4 N 0.1653(2) 0.73321(16) 0.06153(15) 0.0303(6) Uani 1 1 d .
N5 N 0.2029(2) 0.82154(15) 0.46177(15) 0.0288(6) Uani 1 1 d .
N6 N -0.0356(2) 0.79413(15) 0.41633(15) 0.0294(6) Uani 1 1 d .
N7 N -0.0098(2) 0.74593(16) 0.20821(15) 0.0299(6) Uani 1 1 d .
N8 N 0.1185(3) 0.88912(15) 0.26419(15) 0.0307(6) Uani 1 1 d .
B1 B 0.0890(4) 0.8511(2) 0.4609(2) 0.0310(8) Uani 1 1 d .
B2 B -0.0485(4) 0.6994(2) 0.4165(2) 0.0317(8) Uani 1 1 d .
B3 B -0.0040(4) 0.8329(2) 0.2133(2) 0.0314(8) Uani 1 1 d .
B4 B 0.2497(4) 0.8648(2) 0.2722(2) 0.0297(8) Uani 1 1 d .
C1 C 0.1860(4) 0.5697(2) 0.6996(2) 0.0493(10) Uani 1 1 d .
H1A H 0.2162 0.6177 0.7396 0.074 Uiso 1 1 calc R
H1B H 0.2395 0.5321 0.7149 0.074 Uiso 1 1 calc R
H1C H 0.0953 0.5421 0.6935 0.074 Uiso 1 1 calc R
C2 C 0.1971(3) 0.5973(2) 0.6211(2) 0.0358(8) Uani 1 1 d .
C3 C 0.1666(3) 0.5328(2) 0.5589(2) 0.0359(8) Uani 1 1 d .
H3A H 0.1157 0.4813 0.5639 0.043 Uiso 1 1 calc R
C4 C 0.2038(3) 0.5365(2) 0.4898(2) 0.0358(8) Uani 1 1 d .
C5 C 0.2034(4) 0.4550(2) 0.4463(2) 0.0498(10) Uani 1 1 d .
H5A H 0.1424 0.4096 0.4579 0.075 Uiso 1 1 calc R
H5B H 0.2907 0.4471 0.4630 0.075 Uiso 1 1 calc R
H5C H 0.1770 0.4567 0.3903 0.075 Uiso 1 1 calc R
C6 C 0.3160(3) 0.7341(2) 0.68664(19) 0.0329(8) Uani 1 1 d .
C7 C 0.4505(3) 0.7358(2) 0.7161(2) 0.0389(8) Uani 1 1 d .
C8 C 0.5285(4) 0.7887(2) 0.7855(2) 0.0498(10) Uani 1 1 d .
H8 H 0.6172 0.7898 0.8064 0.060 Uiso 1 1 calc R
C9 C 0.4754(4) 0.8396(3) 0.8239(2) 0.0549(10) Uani 1 1 d .
H9 H 0.5280 0.8734 0.8713 0.066 Uiso 1 1 calc R
C10 C 0.3457(4) 0.8408(3) 0.7928(2) 0.0523(10) Uani 1 1 d .
H10 H 0.3125 0.8766 0.8187 0.063 Uiso 1 1 calc R
C11 C 0.2635(3) 0.7897(2) 0.7235(2) 0.0400(8) Uani 1 1 d .
C12 C 0.5117(4) 0.6821(2) 0.6725(2) 0.0447(9) Uani 1 1 d .
H12 H 0.4472 0.6588 0.6203 0.058 Uiso 1 1 calc R
C13 C 0.5418(5) 0.6093(3) 0.7145(3) 0.0700(13) Uani 1 1 d .
H13A H 0.5812 0.5783 0.6853 0.105 Uiso 1 1 calc R
H13B H 0.4612 0.5735 0.7179 0.105 Uiso 1 1 calc R
H13C H 0.6021 0.6302 0.7669 0.105 Uiso 1 1 calc R
C14 C 0.6370(4) 0.7341(3) 0.6595(2) 0.0565(11) Uani 1 1 d .
H14A H 0.6183 0.7807 0.6341 0.085 Uiso 1 1 calc R
H14B H 0.6669 0.7003 0.6265 0.085 Uiso 1 1 calc R
H14C H 0.7046 0.7540 0.7096 0.085 Uiso 1 1 calc R
C15 C 0.1234(4) 0.7946(3) 0.6879(2) 0.0612(12) Uani 1 1 d .
H15 H 0.0945 0.7718 0.6316 0.079 Uiso 1 1 calc R
C16 C 0.1095(5) 0.8834(3) 0.6940(3) 0.0874(17) Uani 1 1 d .
H16A H 0.1202 0.9032 0.7480 0.131 Uiso 1 1 calc R
H16B H 0.0234 0.8838 0.6610 0.131 Uiso 1 1 calc R
H16C H 0.1762 0.9189 0.6768 0.131 Uiso 1 1 calc R
C17 C 0.0310(5) 0.7427(4) 0.7255(5) 0.126(3) Uani 1 1 d .
H17A H 0.0424 0.6874 0.7249 0.189 Uiso 1 1 calc R
H17B H -0.0588 0.7399 0.6964 0.189 Uiso 1 1 calc R
H17C H 0.0504 0.7676 0.7792 0.189 Uiso 1 1 calc R
C18 C 0.3049(3) 0.60913(19) 0.40250(19) 0.0319(7) Uani 1 1 d .
C19 C 0.4367(3) 0.6111(2) 0.4210(2) 0.0382(8) Uani 1 1 d .
H19 H 0.4839 0.6073 0.4725 0.046 Uiso 1 1 calc R
C20 C 0.4996(3) 0.6185(2) 0.3630(2) 0.0438(9) Uani 1 1 d .
H20 H 0.5884 0.6193 0.3759 0.053 Uiso 1 1 calc R
C21 C 0.4303(3) 0.6247(2) 0.2861(2) 0.0381(8) Uani 1 1 d .
H21 H 0.4731 0.6305 0.2478 0.046 Uiso 1 1 calc R
C22 C 0.2975(3) 0.62222(19) 0.26657(19) 0.0333(7) Uani 1 1 d .
C23 C 0.2351(3) 0.61461(19) 0.32524(19) 0.0322(7) Uani 1 1 d .
H23 H 0.1460 0.6132 0.3125 0.042 Uiso 1 1 calc R
C24 C 0.2027(4) 0.4875(2) 0.1438(2) 0.0557(11) Uani 1 1 d .
H24A H 0.2914 0.4889 0.1738 0.083 Uiso 1 1 calc R
H24B H 0.1769 0.4514 0.0944 0.083 Uiso 1 1 calc R
H24C H 0.1435 0.4670 0.1732 0.083 Uiso 1 1 calc R
C25 C 0.1968(3) 0.5747(2) 0.1278(2) 0.0375(8) Uani 1 1 d .
C26 C 0.1588(3) 0.5879(2) 0.0494(2) 0.0395(8) Uani 1 1 d .
H26 H 0.1269 0.5401 0.0120 0.047 Uiso 1 1 calc R
C27 C 0.1618(3) 0.6637(2) 0.01861(19) 0.0334(7) Uani 1 1 d .
C28 C 0.1668(4) 0.6634(2) -0.0650(2) 0.0461(9) Uani 1 1 d .
H28A H 0.1537 0.7146 -0.0829 0.069 Uiso 1 1 calc R
H28B H 0.0983 0.6172 -0.0987 0.069 Uiso 1 1 calc R
H28C H 0.2515 0.6582 -0.0667 0.069 Uiso 1 1 calc R
C29 C 0.1884(3) 0.8112(2) 0.03097(18) 0.0306(7) Uani 1 1 d .
C30 C 0.0795(3) 0.8387(2) -0.0107(2) 0.0406(8) Uani 1 1 d .
C31 C 0.1055(4) 0.9149(2) -0.0398(2) 0.0512(10) Uani 1 1 d .
H31 H 0.0354 0.9335 -0.0690 0.061 Uiso 1 1 calc R
C32 C 0.2328(4) 0.9622(2) -0.0256(2) 0.0566(11) Uani 1 1 d .
H32 H 0.2486 1.0119 -0.0464 0.068 Uiso 1 1 calc R
C33 C 0.3369(4) 0.9369(2) 0.0189(2) 0.0537(10) Uani 1 1 d .
H33 H 0.4225 0.9710 0.0298 0.064 Uiso 1 1 calc R
C34 C 0.3177(3) 0.8607(2) 0.0485(2) 0.0405(8) Uani 1 1 d .
C35 C -0.0622(4) 0.7880(3) -0.0255(2) 0.0509(10) Uani 1 1 d .
H35 H -0.0607 0.7452 0.0095 0.066 Uiso 1 1 calc R
C36 C -0.1266(4) 0.7440(3) -0.1103(3) 0.0703(13) Uani 1 1 d .
H36A H -0.1283 0.7847 -0.1459 0.105 Uiso 1 1 calc R
H36B H -0.2155 0.7122 -0.1167 0.105 Uiso 1 1 calc R
H36C H -0.0767 0.7073 -0.1217 0.105 Uiso 1 1 calc R
C37 C -0.1492(4) 0.8412(3) -0.0065(2) 0.0625(12) Uani 1 1 d .
H37A H -0.1080 0.8710 0.0463 0.094 Uiso 1 1 calc R
H37B H -0.2346 0.8056 -0.0103 0.094 Uiso 1 1 calc R
H37C H -0.1595 0.8802 -0.0435 0.094 Uiso 1 1 calc R
C38 C 0.4378(3) 0.8360(3) 0.0974(2) 0.0523(10) Uani 1 1 d .
H38 H 0.4058 0.7866 0.1205 0.068 Uiso 1 1 calc R
C39 C 0.5298(4) 0.9044(3) 0.1656(3) 0.0742(14) Uani 1 1 d .
H39A H 0.5642 0.9531 0.1444 0.111 Uiso 1 1 calc R
H39B H 0.6017 0.8847 0.1956 0.111 Uiso 1 1 calc R
H39C H 0.4810 0.9180 0.1994 0.111 Uiso 1 1 calc R
C40 C 0.5170(4) 0.8126(3) 0.0449(3) 0.0712(13) Uani 1 1 d .
H40A H 0.4595 0.7700 0.0021 0.107 Uiso 1 1 calc R
H40B H 0.5873 0.7921 0.0758 0.107 Uiso 1 1 calc R
H40C H 0.5537 0.8609 0.0240 0.107 Uiso 1 1 calc R
C41 C 0.3375(3) 0.8810(2) 0.49034(19) 0.0317(7) Uani 1 1 d .
H41 H 0.3401 0.9236 0.4551 0.041 Uiso 1 1 calc R
C42 C 0.4398(3) 0.8355(2) 0.4845(2) 0.0432(9) Uani 1 1 d .
H42A H 0.4411 0.7944 0.5197 0.065 Uiso 1 1 calc R
H42B H 0.5256 0.8748 0.4990 0.065 Uiso 1 1 calc R
H42C H 0.4175 0.8086 0.4312 0.065 Uiso 1 1 calc R
C43 C 0.3718(4) 0.9249(2) 0.5738(2) 0.0464(9) Uani 1 1 d .
H43A H 0.3075 0.9544 0.5763 0.070 Uiso 1 1 calc R
H43B H 0.4581 0.9637 0.5883 0.070 Uiso 1 1 calc R
H43C H 0.3717 0.8845 0.6097 0.070 Uiso 1 1 calc R
C44 C -0.1617(3) 0.8169(2) 0.4081(2) 0.0384(8) Uani 1 1 d .
H44 H -0.2321 0.7739 0.3687 0.050 Uiso 1 1 calc R
C45 C -0.1952(4) 0.8151(3) 0.4852(2) 0.0598(11) Uani 1 1 d .
H45A H -0.1949 0.7619 0.5026 0.090 Uiso 1 1 calc R
H45B H -0.2814 0.8238 0.4770 0.090 Uiso 1 1 calc R
H45C H -0.1306 0.8584 0.5247 0.090 Uiso 1 1 calc R
C46 C -0.1607(4) 0.9002(2) 0.3772(2) 0.0525(10) Uani 1 1 d .
H46A H -0.0965 0.9445 0.4159 0.079 Uiso 1 1 calc R
H46B H -0.2468 0.9094 0.3673 0.079 Uiso 1 1 calc R
H46C H -0.1381 0.8990 0.3289 0.079 Uiso 1 1 calc R
C47 C -0.1402(3) 0.6877(2) 0.1635(2) 0.0383(8) Uani 1 1 d .
H47 H -0.1754 0.7101 0.1148 0.050 Uiso 1 1 calc R
C48 C -0.1255(4) 0.6021(2) 0.1394(3) 0.0603(12) Uani 1 1 d .
H48A H -0.0735 0.6066 0.1039 0.090 Uiso 1 1 calc R
H48B H -0.2115 0.5645 0.1136 0.090 Uiso 1 1 calc R
H48C H -0.0823 0.5812 0.1858 0.090 Uiso 1 1 calc R
C49 C -0.2405(4) 0.6792(3) 0.2084(2) 0.0556(11) Uani 1 1 d .
H49A H -0.2083 0.6577 0.2567 0.083 Uiso 1 1 calc R
H49B H -0.3231 0.6417 0.1764 0.083 Uiso 1 1 calc R
H49C H -0.2533 0.7329 0.2206 0.083 Uiso 1 1 calc R
C50 C 0.1272(3) 0.97975(19) 0.2682(2) 0.0375(8) Uani 1 1 d .
H50 H 0.0366 0.9852 0.2557 0.049 Uiso 1 1 calc R
C51 C 0.1850(4) 1.0171(2) 0.2053(2) 0.0543(10) Uani 1 1 d .
H51A H 0.2765 1.0176 0.2186 0.082 Uiso 1 1 calc R
H51B H 0.1775 1.0732 0.2035 0.082 Uiso 1 1 calc R
H51C H 0.1370 0.9840 0.1545 0.082 Uiso 1 1 calc R
C52 C 0.2041(4) 1.0286(2) 0.3498(2) 0.0447(9) Uani 1 1 d .
H52A H 0.1670 1.0038 0.3883 0.067 Uiso 1 1 calc R
H52B H 0.1989 1.0852 0.3503 0.067 Uiso 1 1 calc R
H52C H 0.2951 1.0277 0.3624 0.067 Uiso 1 1 calc R
H106 H 0.349(3) 0.9121(17) 0.3128(16) 0.028(7) Uiso 1 1 d .
H105 H 0.238(3) 0.7997(18) 0.2990(16) 0.023(7) Uiso 1 1 d .
H107 H 0.256(3) 0.8479(17) 0.2112(16) 0.029(7) Uiso 1 1 d .
H103 H -0.146(3) 0.6636(18) 0.3936(16) 0.021(7) Uiso 1 1 d .
H104 H -0.090(3) 0.854(2) 0.185(2) 0.048(10) Uiso 1 1 d .
H100 H 0.098(3) 0.919(2) 0.4881(18) 0.038(9) Uiso 1 1 d .
H101 H 0.011(3) 0.6812(19) 0.3769(18) 0.036(8) Uiso 1 1 d .
H102 H -0.008(4) 0.680(2) 0.483(2) 0.064(11) Uiso 1 1 d .

loop_
_atom_site_aniso_label
_atom_site_aniso_U_11
_atom_site_aniso_U_22
_atom_site_aniso_U_33
_atom_site_aniso_U_23
_atom_site_aniso_U_13
_atom_site_aniso_U_12
Mg1 0.0340(6) 0.0270(6) 0.0349(6) 0.0112(5) 0.0108(5) 0.0149(5)
Mg2 0.0364(6) 0.0269(6) 0.0350(6) 0.0088(5) 0.0126(5) 0.0165(5)
Mg3 0.0314(6) 0.0247(5) 0.0336(6) 0.0079(5) 0.0107(5) 0.0127(4)
N1 0.0345(15) 0.0276(14) 0.0382(16) 0.0115(13) 0.0108(13) 0.0140(12)
N2 0.0399(15) 0.0251(14) 0.0377(16) 0.0124(12) 0.0123(13) 0.0164(12)
N3 0.0398(15) 0.0290(15) 0.0345(16) 0.0117(13) 0.0127(13) 0.0174(12)
N4 0.0355(15) 0.0252(14) 0.0322(15) 0.0054(12) 0.0092(12) 0.0128(12)
N5 0.0291(14) 0.0244(13) 0.0358(15) 0.0079(12) 0.0100(12) 0.0116(11)
N6 0.0289(14) 0.0273(14) 0.0378(15) 0.0094(12) 0.0106(12) 0.0165(12)
N7 0.0322(14) 0.0248(14) 0.0352(15) 0.0040(12) 0.0110(12) 0.0115(11)
N8 0.0379(15) 0.0209(13) 0.0363(15) 0.0070(12) 0.0097(12) 0.0150(12)
B1 0.036(2) 0.030(2) 0.034(2) 0.0111(17) 0.0124(17) 0.0168(17)
B2 0.0251(19) 0.030(2) 0.042(2) 0.0093(18) 0.0093(17) 0.0103(16)
B3 0.036(2) 0.030(2) 0.036(2) 0.0097(17) 0.0150(18) 0.0186(17)
B4 0.032(2) 0.0265(19) 0.032(2) 0.0036(17) 0.0082(17) 0.0122(16)
C1 0.063(2) 0.040(2) 0.051(2) 0.0195(19) 0.024(2) 0.0139(19)
C2 0.0337(18) 0.0372(19) 0.042(2) 0.0217(17) 0.0137(16) 0.0143(15)
C3 0.0369(18) 0.0277(17) 0.044(2) 0.0134(16) 0.0136(16) 0.0058(15)
C4 0.0310(17) 0.0270(17) 0.048(2) 0.0125(16) 0.0070(16) 0.0102(14)
C5 0.068(3) 0.0258(18) 0.062(3) 0.0130(18) 0.027(2) 0.0149(18)
C6 0.0393(19) 0.0332(18) 0.0307(18) 0.0128(15) 0.0108(15) 0.0158(15)
C7 0.045(2) 0.0313(18) 0.045(2) 0.0085(17) 0.0132(17) 0.0186(16)
C8 0.042(2) 0.049(2) 0.056(3) 0.001(2) 0.0054(19) 0.0211(18)
C9 0.058(3) 0.053(3) 0.043(2) -0.005(2) 0.001(2) 0.018(2)
C10 0.070(3) 0.051(2) 0.044(2) 0.006(2) 0.018(2) 0.033(2)
C11 0.047(2) 0.045(2) 0.035(2) 0.0108(17) 0.0122(17) 0.0237(17)
C12 0.041(2) 0.040(2) 0.050(2) -0.0033(18) 0.0035(17) 0.0207(17)
C13 0.075(3) 0.043(2) 0.102(4) 0.017(2) 0.027(3) 0.034(2)
C14 0.049(2) 0.065(3) 0.059(3) 0.009(2) 0.013(2) 0.027(2)
C15 0.061(3) 0.088(3) 0.038(2) -0.008(2) 0.008(2) 0.042(3)
C16 0.085(4) 0.104(4) 0.110(4) 0.051(3) 0.041(3) 0.071(3)
C17 0.058(3) 0.099(5) 0.244(8) 0.066(5) 0.055(4) 0.042(3)
C18 0.0358(18) 0.0218(16) 0.0394(19) 0.0066(14) 0.0093(15) 0.0123(14)
C19 0.0392(19) 0.038(2) 0.039(2) 0.0112(16) 0.0083(16) 0.0178(16)
C20 0.0321(18) 0.048(2) 0.059(2) 0.0133(19) 0.0150(17) 0.0207(17)
C21 0.042(2) 0.038(2) 0.045(2) 0.0133(17) 0.0197(17) 0.0201(16)
C22 0.0383(18) 0.0223(16) 0.042(2) 0.0100(15) 0.0120(16) 0.0130(14)
C23 0.0318(17) 0.0251(17) 0.045(2) 0.0116(15) 0.0115(15) 0.0153(14)
C24 0.073(3) 0.031(2) 0.061(3) 0.0098(19) 0.010(2) 0.022(2)
C25 0.0383(19) 0.0306(18) 0.044(2) 0.0063(17) 0.0095(16) 0.0145(15)
C26 0.045(2) 0.0267(18) 0.045(2) -0.0005(16) 0.0072(17) 0.0171(16)
C27 0.0301(17) 0.0346(19) 0.0331(18) -0.0017(15) 0.0021(14) 0.0151(15)
C28 0.059(2) 0.049(2) 0.038(2) 0.0052(18) 0.0117(18) 0.0329(19)
C29 0.0431(19) 0.0289(17) 0.0263(17) 0.0069(14) 0.0132(15) 0.0181(15)
C30 0.047(2) 0.040(2) 0.040(2) 0.0134(17) 0.0120(17) 0.0211(17)
C31 0.062(3) 0.043(2) 0.060(3) 0.026(2) 0.020(2) 0.029(2)
C32 0.075(3) 0.037(2) 0.071(3) 0.028(2) 0.033(2) 0.022(2)
C33 0.054(2) 0.044(2) 0.064(3) 0.012(2) 0.026(2) 0.0042(19)
C34 0.042(2) 0.040(2) 0.047(2) 0.0138(17) 0.0212(17) 0.0150(17)
C35 0.043(2) 0.054(2) 0.063(3) 0.030(2) 0.0098(19) 0.0283(19)
C36 0.056(3) 0.045(2) 0.104(4) -0.005(3) 0.015(3) 0.021(2)
C37 0.051(2) 0.088(3) 0.054(3) 0.012(2) 0.015(2) 0.032(2)
C38 0.033(2) 0.066(3) 0.059(3) 0.023(2) 0.0150(19) 0.0114(19)
C39 0.043(2) 0.111(4) 0.061(3) 0.004(3) 0.011(2) 0.015(3)
C40 0.056(3) 0.072(3) 0.088(4) 0.004(3) 0.020(2) 0.029(2)
C41 0.0282(16) 0.0305(17) 0.0385(19) 0.0132(15) 0.0082(14) 0.0123(14)
C42 0.0301(18) 0.040(2) 0.056(2) 0.0034(18) 0.0058(17) 0.0135(16)
C43 0.038(2) 0.046(2) 0.052(2) -0.0037(19) 0.0130(18) 0.0091(17)
C44 0.0332(18) 0.039(2) 0.045(2) 0.0040(17) 0.0084(16) 0.0190(16)
C45 0.047(2) 0.084(3) 0.058(3) 0.005(2) 0.020(2) 0.033(2)
C46 0.049(2) 0.042(2) 0.071(3) 0.008(2) 0.009(2) 0.0317(18)
C47 0.0335(18) 0.0352(19) 0.043(2) 0.0023(16) 0.0074(16) 0.0103(15)
C48 0.044(2) 0.036(2) 0.093(3) -0.011(2) 0.018(2) 0.0057(18)
C49 0.037(2) 0.067(3) 0.059(3) -0.001(2) 0.0177(19) 0.0056(19)
C50 0.044(2) 0.0234(17) 0.048(2) 0.0110(16) 0.0098(17) 0.0179(15)
C51 0.079(3) 0.033(2) 0.053(2) 0.0205(19) 0.016(2) 0.021(2)
C52 0.053(2) 0.0261(18) 0.056(2) 0.0041(17) 0.0134(19) 0.0173(17)

loop_
_atom_type_symbol
_atom_type_description
_atom_type_scat_dispersion_real
_atom_type_scat_dispersion_imag
_atom_type_scat_source
C C 0.0033 0.0016 'International Tables Vol C Tables 4.2.6.8 and 6.1.1.4'
H H 0.0000 0.0000 'International Tables Vol C Tables 4.2.6.8 and 6.1.1.4'
Mg Mg 0.0486 0.0363 'International Tables Vol C Tables 4.2.6.8 and 6.1.1.4'
N N 0.0061 0.0033 'International Tables Vol C Tables 4.2.6.8 and 6.1.1.4'
B B 0.0013 0.0007 'International Tables Vol C Tables 4.2.6.8 and 6.1.1.4'

loop_
_geom_angle_atom_site_label_1
_geom_angle_atom_site_label_2
_geom_angle_atom_site_label_3
_geom_angle
N2 Mg1 N1 91.12(11)
N2 Mg1 N5 128.15(11)
N1 Mg1 N5 131.26(12)
N2 Mg1 B2 108.01(12)
N1 Mg1 B2 124.08(12)
N5 Mg1 B2 74.98(11)
N2 Mg1 Mg3 101.17(8)
N1 Mg1 Mg3 167.49(9)
N5 Mg1 Mg3 40.39(8)
B2 Mg1 Mg3 49.76(8)
N2 Mg1 H102 110.5(11)
N1 Mg1 H102 96.4(11)
N5 Mg1 H102 94.8(11)
B2 Mg1 H102 27.7(11)
Mg3 Mg1 H102 77.2(11)
N3 Mg2 N4 91.42(11)
N3 Mg2 N7 123.28(11)
N4 Mg2 N7 125.60(11)
N3 Mg2 B4 121.57(12)
N4 Mg2 B4 120.53(12)
N7 Mg2 B4 78.31(11)
N3 Mg2 B3 149.82(11)
N4 Mg2 B3 115.41(11)
N7 Mg2 B3 29.13(10)
B4 Mg2 B3 57.50(12)
N3 Mg2 Mg3 107.55(8)
N4 Mg2 Mg3 160.94(8)
N7 Mg2 Mg3 41.30(8)
B4 Mg2 Mg3 50.66(9)
B3 Mg2 Mg3 45.81(8)
N3 Mg2 H105 98.7(8)
N4 Mg2 H105 145.4(7)
N7 Mg2 H105 75.0(7)
B4 Mg2 H105 28.9(7)
B3 Mg2 H105 67.5(7)
Mg3 Mg2 H105 35.2(7)
N3 Mg2 H107 124.2(8)
N4 Mg2 H107 95.2(8)
N7 Mg2 H107 96.3(8)
B4 Mg2 H107 25.6(8)
B3 Mg2 H107 69.5(8)
Mg3 Mg2 H107 75.9(8)
H105 Mg2 H107 52.0(10)
N5 Mg3 N7 172.52(10)
N5 Mg3 N6 66.51(9)
N7 Mg3 N6 120.94(10)
N5 Mg3 N8 112.01(10)
N7 Mg3 N8 66.17(9)
N6 Mg3 N8 116.89(10)
N5 Mg3 B1 36.31(11)
N7 Mg3 B1 150.59(12)
N6 Mg3 B1 35.95(11)
N8 Mg3 B1 104.68(11)
N5 Mg3 B3 145.19(12)
N7 Mg3 B3 35.81(11)
N6 Mg3 B3 110.71(11)
N8 Mg3 B3 35.80(11)
B1 Mg3 B3 121.96(13)
N5 Mg3 B2 73.40(11)
N7 Mg3 B2 111.90(12)
N6 Mg3 B2 36.94(10)
N8 Mg3 B2 150.88(11)
B1 Mg3 B2 61.79(13)
B3 Mg3 B2 126.73(13)
N5 Mg3 B4 99.57(11)
N7 Mg3 B4 74.60(11)
N6 Mg3 B4 145.57(11)
N8 Mg3 B4 36.81(10)
B1 Mg3 B4 115.80(13)
B3 Mg3 B4 62.20(12)
B2 Mg3 B4 171.00(13)
N5 Mg3 Mg2 134.01(8)
N7 Mg3 Mg2 38.51(7)
N6 Mg3 Mg2 158.72(8)
N8 Mg3 Mg2 65.06(7)
B1 Mg3 Mg2 164.23(10)
B3 Mg3 Mg2 57.18(9)
B2 Mg3 Mg2 132.88(10)
B4 Mg3 Mg2 48.71(9)
N5 Mg3 Mg1 37.65(7)
N7 Mg3 Mg1 141.84(8)
N6 Mg3 Mg1 67.90(7)
N8 Mg3 Mg1 147.64(8)
B1 Mg3 Mg1 58.94(9)
B3 Mg3 Mg1 176.54(10)
B2 Mg3 Mg1 50.21(9)
B4 Mg3 Mg1 120.83(9)
Mg2 Mg3 Mg1 123.03(4)
N5 Mg3 H105 94.2(8)
N7 Mg3 H105 78.4(8)
N6 Mg3 H105 159.7(8)
N8 Mg3 H105 63.0(9)
B1 Mg3 H105 123.9(8)
B3 Mg3 H105 81.1(8)
B2 Mg3 H105 146.1(9)
B4 Mg3 H105 26.7(9)
Mg2 Mg3 H105 41.5(8)
Mg1 Mg3 H105 101.2(8)
N5 Mg3 H101 81.9(9)
N7 Mg3 H101 100.7(9)
N6 Mg3 H101 62.6(9)
N8 Mg3 H101 165.1(9)
B1 Mg3 H101 83.2(9)
B3 Mg3 H101 129.3(9)
B2 Mg3 H101 25.7(9)
B4 Mg3 H101 149.7(9)
Mg2 Mg3 H101 109.6(9)
Mg1 Mg3 H101 47.2(9)
H105 Mg3 H101 123.2(13)
C2 N1 C6 117.4(3)
C2 N1 Mg1 115.5(2)
C6 N1 Mg1 126.87(19)
C4 N2 C18 119.4(3)
C4 N2 Mg1 117.1(2)
C18 N2 Mg1 123.34(19)
C25 N3 C22 119.5(3)
C25 N3 Mg2 119.9(2)
C22 N3 Mg2 120.2(2)
C27 N4 C29 119.7(3)
C27 N4 Mg2 121.6(2)
C29 N4 Mg2 118.52(19)
B1 N5 C41 119.6(3)
B1 N5 Mg1 111.28(19)
C41 N5 Mg1 114.78(18)
B1 N5 Mg3 79.39(19)
C41 N5 Mg3 124.29(18)
Mg1 N5 Mg3 101.96(11)
B1 N6 C44 120.7(3)
B1 N6 B2 117.5(3)
C44 N6 B2 113.9(2)
B1 N6 Mg3 78.86(18)
C44 N6 Mg3 134.6(2)
B2 N6 Mg3 84.01(17)
B3 N7 C47 115.8(3)
B3 N7 Mg2 106.04(19)
C47 N7 Mg2 117.20(19)
B3 N7 Mg3 80.29(19)
C47 N7 Mg3 130.3(2)
Mg2 N7 Mg3 100.19(11)
B3 N8 C50 116.3(3)
B3 N8 B4 118.5(3)
C50 N8 B4 116.3(3)
B3 N8 Mg3 77.69(18)
C50 N8 Mg3 139.6(2)
B4 N8 Mg3 82.34(17)
N6 B1 N5 114.5(3)
N6 B1 Mg3 65.19(17)
N5 B1 Mg3 64.30(17)
N6 B1 H100 122.4(16)
N5 B1 H100 122.7(16)
Mg3 B1 H100 136.3(15)
N6 B2 Mg3 59.05(15)
N6 B2 Mg1 99.1(2)
Mg3 B2 Mg1 80.03(11)
N6 B2 H103 112.3(16)
Mg3 B2 H103 124.9(15)
Mg1 B2 H103 146.8(16)
N6 B2 H101 106.8(16)
Mg3 B2 H101 47.7(15)
Mg1 B2 H101 70.1(15)
H103 B2 H101 109(2)
N6 B2 H102 114.3(19)
Mg3 B2 H102 128.6(17)
Mg1 B2 H102 49.3(17)
H103 B2 H102 105(2)
H101 B2 H102 109(2)
N7 B3 N8 115.8(3)
N7 B3 Mg3 63.90(17)
N8 B3 Mg3 66.51(17)
N7 B3 Mg2 44.83(14)
N8 B3 Mg2 86.73(19)
Mg3 B3 Mg2 77.01(11)
N7 B3 H104 121.7(19)
N8 B3 H104 122.2(19)
Mg3 B3 H104 137.2(17)
Mg2 B3 H104 140.0(18)
N8 B4 Mg2 97.2(2)
N8 B4 Mg3 60.85(15)
Mg2 B4 Mg3 80.63(11)
N8 B4 H106 117.4(13)
Mg2 B4 H106 145.1(13)
Mg3 B4 H106 119.1(12)
N8 B4 H105 105.9(13)
Mg2 B4 H105 63.3(13)
Mg3 B4 H105 46.3(13)
H106 B4 H105 108.0(18)
N8 B4 H107 109.3(14)
Mg2 B4 H107 47.5(13)
Mg3 B4 H107 127.1(13)
H106 B4 H107 111.2(18)
H105 B4 H107 104.1(19)
C2 C1 H1A 109.5
C2 C1 H1B 109.5
H1A C1 H1B 109.5
C2 C1 H1C 109.5
H1A C1 H1C 109.5
H1B C1 H1C 109.5
N1 C2 C3 124.1(3)
N1 C2 C1 120.4(3)
C3 C2 C1 115.5(3)
C2 C3 C4 127.6(3)
C2 C3 H3A 116.2
C4 C3 H3A 116.2
N2 C4 C3 123.0(3)
N2 C4 C5 119.6(3)
C3 C4 C5 117.4(3)
C4 C5 H5A 109.5
C4 C5 H5B 109.5
H5A C5 H5B 109.5
C4 C5 H5C 109.5
H5A C5 H5C 109.5
H5B C5 H5C 109.5
C7 C6 C11 120.8(3)
C7 C6 N1 117.9(3)
C11 C6 N1 121.2(3)
C8 C7 C6 118.6(3)
C8 C7 C12 120.0(3)
C6 C7 C12 121.4(3)
C9 C8 C7 120.5(4)
C9 C8 H8 119.7
C7 C8 H8 119.7
C10 C9 C8 120.6(4)
C10 C9 H9 119.7
C8 C9 H9 119.7
C9 C10 C11 121.3(4)
C9 C10 H10 119.4
C11 C10 H10 119.4
C10 C11 C6 117.9(3)
C10 C11 C15 120.7(3)
C6 C11 C15 121.4(3)
C13 C12 C14 109.6(3)
C13 C12 C7 112.9(3)
C14 C12 C7 111.5(3)
C13 C12 H12 107.6
C14 C12 H12 107.6
C7 C12 H12 107.6
C12 C13 H13A 109.5
C12 C13 H13B 109.5
H13A C13 H13B 109.5
C12 C13 H13C 109.5
H13A C13 H13C 109.5
H13B C13 H13C 109.5
C12 C14 H14A 109.5
C12 C14 H14B 109.5
H14A C14 H14B 109.5
C12 C14 H14C 109.5
H14A C14 H14C 109.5
H14B C14 H14C 109.5
C17 C15 C11 111.4(4)
C17 C15 C16 108.5(4)
C11 C15 C16 113.5(4)
C17 C15 H15 107.7
C11 C15 H15 107.7
C16 C15 H15 107.7
C15 C16 H16A 109.5
C15 C16 H16B 109.5
H16A C16 H16B 109.5
C15 C16 H16C 109.5
H16A C16 H16C 109.5
H16B C16 H16C 109.5
C15 C17 H17A 109.5
C15 C17 H17B 109.5
H17A C17 H17B 109.5
C15 C17 H17C 109.5
H17A C17 H17C 109.5
H17B C17 H17C 109.5
C19 C18 C23 119.3(3)
C19 C18 N2 121.1(3)
C23 C18 N2 119.4(3)
C18 C19 C20 120.3(3)
C18 C19 H19 119.8
C20 C19 H19 119.8
C21 C20 C19 120.3(3)
C21 C20 H20 119.9
C19 C20 H20 119.9
C22 C21 C20 120.0(3)
C22 C21 H21 120.0
C20 C21 H21 120.0
C21 C22 C23 119.2(3)
C21 C22 N3 121.0(3)
C23 C22 N3 119.5(3)
C18 C23 C22 120.8(3)
C18 C23 H23 119.6
C22 C23 H23 119.6
C25 C24 H24A 109.5
C25 C24 H24B 109.5
H24A C24 H24B 109.5
C25 C24 H24C 109.5
H24A C24 H24C 109.5
H24B C24 H24C 109.5
N3 C25 C26 123.5(3)
N3 C25 C24 118.8(3)
C26 C25 C24 117.7(3)
C25 C26 C27 129.1(3)
C25 C26 H26 115.5
C27 C26 H26 115.5
N4 C27 C26 122.4(3)
N4 C27 C28 121.1(3)
C26 C27 C28 116.5(3)
C27 C28 H28A 109.5
C27 C28 H28B 109.5
H28A C28 H28B 109.5
C27 C28 H28C 109.5
H28A C28 H28C 109.5
H28B C28 H28C 109.5
C34 C29 C30 121.4(3)
C34 C29 N4 119.0(3)
C30 C29 N4 119.4(3)
C31 C30 C29 117.9(3)
C31 C30 C35 120.1(3)
C29 C30 C35 122.0(3)
C32 C31 C30 120.8(3)
C32 C31 H31 119.6
C30 C31 H31 119.6
C33 C32 C31 120.5(3)
C33 C32 H32 119.8
C31 C32 H32 119.8
C32 C33 C34 121.5(4)
C32 C33 H33 119.3
C34 C33 H33 119.3
C29 C34 C33 117.7(3)
C29 C34 C38 123.4(3)
C33 C34 C38 118.9(3)
C30 C35 C36 112.4(3)
C30 C35 C37 112.4(3)
C36 C35 C37 108.6(3)
C30 C35 H35 107.8
C36 C35 H35 107.8
C37 C35 H35 107.8
C35 C36 H36A 109.5
C35 C36 H36B 109.5
H36A C36 H36B 109.5
C35 C36 H36C 109.5
H36A C36 H36C 109.5
H36B C36 H36C 109.5
C35 C37 H37A 109.5
C35 C37 H37B 109.5
H37A C37 H37B 109.5
C35 C37 H37C 109.5
H37A C37 H37C 109.5
H37B C37 H37C 109.5
C34 C38 C40 110.7(3)
C34 C38 C39 113.1(4)
C40 C38 C39 109.3(3)
C34 C38 H38 107.8
C40 C38 H38 107.8
C39 C38 H38 107.8
C38 C39 H39A 109.5
C38 C39 H39B 109.5
H39A C39 H39B 109.5
C38 C39 H39C 109.5
H39A C39 H39C 109.5
H39B C39 H39C 109.5
C38 C40 H40A 109.5
C38 C40 H40B 109.5
H40A C40 H40B 109.5
C38 C40 H40C 109.5
H40A C40 H40C 109.5
H40B C40 H40C 109.5
N5 C41 C43 113.2(2)
N5 C41 C42 109.7(3)
C43 C41 C42 110.4(3)
N5 C41 H41 107.8
C43 C41 H41 107.8
C42 C41 H41 107.8
C41 C42 H42A 109.5
C41 C42 H42B 109.5
H42A C42 H42B 109.5
C41 C42 H42C 109.5
H42A C42 H42C 109.5
H42B C42 H42C 109.5
C41 C43 H43A 109.5
C41 C43 H43B 109.5
H43A C43 H43B 109.5
C41 C43 H43C 109.5
H43A C43 H43C 109.5
H43B C43 H43C 109.5
N6 C44 C45 110.9(3)
N6 C44 C46 112.3(3)
C45 C44 C46 112.1(3)
N6 C44 H44 107.1
C45 C44 H44 107.1
C46 C44 H44 107.1
C44 C45 H45A 109.5
C44 C45 H45B 109.5
H45A C45 H45B 109.5
C44 C45 H45C 109.5
H45A C45 H45C 109.5
H45B C45 H45C 109.5
C44 C46 H46A 109.5
C44 C46 H46B 109.5
H46A C46 H46B 109.5
C44 C46 H46C 109.5
H46A C46 H46C 109.5
H46B C46 H46C 109.5
N7 C47 C49 113.1(3)
N7 C47 C48 110.9(3)
C49 C47 C48 109.9(3)
N7 C47 H47 107.6
C49 C47 H47 107.6
C48 C47 H47 107.6
C47 C48 H48A 109.5
C47 C48 H48B 109.5
H48A C48 H48B 109.5
C47 C48 H48C 109.5
H48A C48 H48C 109.5
H48B C48 H48C 109.5
C47 C49 H49A 109.5
C47 C49 H49B 109.5
H49A C49 H49B 109.5
C47 C49 H49C 109.5
H49A C49 H49C 109.5
H49B C49 H49C 109.5
N8 C50 C52 113.1(3)
N8 C50 C51 110.7(3)
C52 C50 C51 110.9(3)
N8 C50 H50 107.3
C52 C50 H50 107.3
C51 C50 H50 107.3
C50 C51 H51A 109.5
C50 C51 H51B 109.5
H51A C51 H51B 109.5
C50 C51 H51C 109.5
H51A C51 H51C 109.5
H51B C51 H51C 109.5
C50 C52 H52A 109.5
C50 C52 H52B 109.5
H52A C52 H52B 109.5
C50 C52 H52C 109.5
H52A C52 H52C 109.5
H52B C52 H52C 109.5

loop_
_geom_bond_atom_site_label_1
_geom_bond_atom_site_label_2
_geom_bond_distance
Mg1 N2 2.032(3)
Mg1 N1 2.044(3)
Mg1 N5 2.070(3)
Mg1 B2 2.586(4)
Mg1 Mg3 3.3148(14)
Mg1 H102 2.01(4)
Mg2 N3 2.020(3)
Mg2 N4 2.056(3)
Mg2 N7 2.076(3)
Mg2 B4 2.498(4)
Mg2 B3 2.830(4)
Mg2 Mg3 3.2807(15)
Mg2 H105 2.23(3)
Mg2 H107 1.92(3)
Mg3 N5 2.196(3)
Mg3 N7 2.200(3)
Mg3 N6 2.215(3)
Mg3 N8 2.266(3)
Mg3 B1 2.395(4)
Mg3 B3 2.414(4)
Mg3 B2 2.569(4)
Mg3 B4 2.572(4)
Mg3 H105 1.94(3)
Mg3 H101 1.98(3)
N1 C2 1.339(4)
N1 C6 1.434(4)
N2 C4 1.334(4)
N2 C18 1.430(4)
N3 C25 1.336(4)
N3 C22 1.431(4)
N4 C27 1.332(4)
N4 C29 1.439(4)
N5 B1 1.443(4)
N5 C41 1.488(4)
N6 B1 1.433(5)
N6 C44 1.488(4)
N6 B2 1.552(4)
N7 B3 1.433(4)
N7 C47 1.483(4)
N8 B3 1.445(5)
N8 C50 1.488(4)
N8 B4 1.555(4)
B1 H100 1.17(3)
B2 H103 1.04(3)
B2 H101 1.16(3)
B2 H102 1.23(4)
B3 H104 1.09(4)
B4 H106 1.18(3)
B4 H105 1.21(3)
B4 H107 1.13(3)
C1 C2 1.528(4)
C1 H1A 0.9600
C1 H1B 0.9600
C1 H1C 0.9600
C2 C3 1.397(5)
C3 C4 1.401(5)
C3 H3A 0.9300
C4 C5 1.519(5)
C5 H5A 0.9600
C5 H5B 0.9600
C5 H5C 0.9600
C6 C7 1.407(5)
C6 C11 1.418(5)
C7 C8 1.388(5)
C7 C12 1.532(5)
C8 C9 1.383(5)
C8 H8 0.9300
C9 C10 1.374(6)
C9 H9 0.9300
C10 C11 1.385(5)
C10 H10 0.9300
C11 C15 1.507(5)
C12 C13 1.523(5)
C12 C14 1.523(5)
C12 H12 0.9800
C13 H13A 0.9600
C13 H13B 0.9600
C13 H13C 0.9600
C14 H14A 0.9600
C14 H14B 0.9600
C14 H14C 0.9600
C15 C17 1.505(7)
C15 C16 1.525(6)
C15 H15 0.9800
C16 H16A 0.9600
C16 H16B 0.9600
C16 H16C 0.9600
C17 H17A 0.9600
C17 H17B 0.9600
C17 H17C 0.9600
C18 C19 1.377(4)
C18 C23 1.391(4)
C19 C20 1.390(5)
C19 H19 0.9300
C20 C21 1.388(5)
C20 H20 0.9300
C21 C22 1.384(5)
C21 H21 0.9300
C22 C23 1.398(4)
C23 H23 0.9300
C24 C25 1.513(5)
C24 H24A 0.9600
C24 H24B 0.9600
C24 H24C 0.9600
C25 C26 1.387(5)
C26 C27 1.408(5)
C26 H26 0.9300
C27 C28 1.504(5)
C28 H28A 0.9600
C28 H28B 0.9600
C28 H28C 0.9600
C29 C34 1.390(5)
C29 C30 1.410(5)
C30 C31 1.400(5)
C30 C35 1.515(5)
C31 C32 1.369(5)
C31 H31 0.9300
C32 C33 1.366(6)
C32 H32 0.9300
C33 C34 1.402(5)
C33 H33 0.9300
C34 C38 1.521(5)
C35 C36 1.521(6)
C35 C37 1.535(5)
C35 H35 0.9800
C36 H36A 0.9600
C36 H36B 0.9600
C36 H36C 0.9600
C37 H37A 0.9600
C37 H37B 0.9600
C37 H37C 0.9600
C38 C40 1.533(6)
C38 C39 1.534(6)
C38 H38 0.9800
C39 H39A 0.9600
C39 H39B 0.9600
C39 H39C 0.9600
C40 H40A 0.9600
C40 H40B 0.9600
C40 H40C 0.9600
C41 C43 1.513(5)
C41 C42 1.518(4)
C41 H41 0.9800
C42 H42A 0.9600
C42 H42B 0.9600
C42 H42C 0.9600
C43 H43A 0.9600
C43 H43B 0.9600
C43 H43C 0.9600
C44 C45 1.518(5)
C44 C46 1.529(5)
C44 H44 0.9800
C45 H45A 0.9600
C45 H45B 0.9600
C45 H45C 0.9600
C46 H46A 0.9600
C46 H46B 0.9600
C46 H46C 0.9600
C47 C49 1.518(5)
C47 C48 1.523(5)
C47 H47 0.9800
C48 H48A 0.9600
C48 H48B 0.9600
C48 H48C 0.9600
C49 H49A 0.9600
C49 H49B 0.9600
C49 H49C 0.9600
C50 C52 1.516(5)
C50 C51 1.533(5)
C50 H50 0.9800
C51 H51A 0.9600
C51 H51B 0.9600
C51 H51C 0.9600
C52 H52A 0.9600
C52 H52B 0.9600
C52 H52C 0.9600

loop_
_platon_squeeze_void_nr
_platon_squeeze_void_average_x
_platon_squeeze_void_average_y
_platon_squeeze_void_average_z
_platon_squeeze_void_volume
_platon_squeeze_void_count_electrons
_platon_squeeze_void_content
1 0.500 0.500 0.000 194 36 ' '
2 0.480 0.177 0.687 16 0 ' '
3 0.520 0.823 0.313 16 0 ' '
